data_4117406
loop_
_publ_author_name
'Hua-Jun Zhao'
'Yong-Fan Zhang'
'Ling Chen'

_publ_section_title
;
 Strong Kleinman-Forbidden Second Harmonic Generation in Chiral Sulfide:
 La4InSbS9
;
_journal_name_full 'Journal of the American Chemical Society'
_journal_page_first 1993
_journal_page_last 1995
_journal_paper_doi 10.1021/ja2109008
_journal_volume 134
_journal_year 2012
_chemical_formula_sum 'In La4 S9 Sb'
_chemical_formula_weight 1080.75
_chemical_name_systematic
; 
 ? 
;
_space_group_IT_number 92
_symmetry_cell_setting tetragonal
_symmetry_space_group_name_Hall 'P 4abw 2nw'
_symmetry_space_group_name_H-M 'P 41 21 2'
_atom_sites_solution_primary direct
_atom_sites_solution_secondary difmap
_audit_creation_method SHELXL-97
_cell_angle_alpha 90.00
_cell_angle_beta 90.00
_cell_angle_gamma 90.00
_cell_formula_units_Z 8
_cell_length_a 10.2728(2)
_cell_length_b 10.2728(2)
_cell_length_c 28.3123(12)
_cell_measurement_reflns_used 8676
_cell_measurement_temperature 293(2)
_cell_measurement_theta_max 27.4835
_cell_measurement_theta_min 2.1081
_cell_volume 2987.81(15)
_computing_structure_refinement 'SHELXL-97 (Sheldrick, 1997)'
_computing_structure_solution 'SHELXS-97 (Sheldrick, 1990)'
_diffrn_ambient_temperature 293(2)
_diffrn_measured_fraction_theta_full 1.000
_diffrn_measured_fraction_theta_max 1.000
_diffrn_radiation_monochromator graphite
_diffrn_radiation_source 'fine-focus sealed tube'
_diffrn_radiation_type MoK\a
_diffrn_radiation_wavelength 0.71073
_diffrn_reflns_av_R_equivalents 0.0405
_diffrn_reflns_av_sigmaI/netI 0.0290
_diffrn_reflns_limit_h_max 7
_diffrn_reflns_limit_h_min -13
_diffrn_reflns_limit_k_max 13
_diffrn_reflns_limit_k_min -13
_diffrn_reflns_limit_l_max 36
_diffrn_reflns_limit_l_min -36
_diffrn_reflns_number 23322
_diffrn_reflns_theta_full 27.48
_diffrn_reflns_theta_max 27.48
_diffrn_reflns_theta_min 2.11
_exptl_absorpt_coefficient_mu 15.701
_exptl_absorpt_correction_T_max 1.0000
_exptl_absorpt_correction_T_min 0.5881
_exptl_absorpt_correction_type multi-scan
_exptl_crystal_colour Yellow
_exptl_crystal_density_diffrn 4.805
_exptl_crystal_description Prism
_exptl_crystal_F_000 3776
_exptl_crystal_size_max 0.2000
_exptl_crystal_size_mid 0.0800
_exptl_crystal_size_min 0.0700
_refine_diff_density_max 0.716
_refine_diff_density_min -1.047
_refine_diff_density_rms 0.185
_refine_ls_abs_structure_details 'Flack H D (1983), Acta Cryst. A39, 876-881'
_refine_ls_abs_structure_Flack 0.023(19)
_refine_ls_extinction_coef 0.000223(12)
_refine_ls_extinction_expression Fc^*^=kFc[1+0.001xFc^2^\l^3^/sin(2\q)]^-1/4^
_refine_ls_extinction_method SHELXL
_refine_ls_goodness_of_fit_ref 1.207
_refine_ls_matrix_type full
_refine_ls_number_parameters 138
_refine_ls_number_reflns 3428
_refine_ls_number_restraints 14
_refine_ls_restrained_S_all 1.273
_refine_ls_R_factor_all 0.0222
_refine_ls_R_factor_gt 0.0214
_refine_ls_shift/su_max 0.003
_refine_ls_shift/su_mean 0.000
_refine_ls_structure_factor_coef Fsqd
_refine_ls_weighting_details 'calc w=1/[\s^2^(Fo^2^)+(0.0045P)^2^+4.0276P] where P=(Fo^2^+2Fc^2^)/3'
_refine_ls_weighting_scheme calc
_refine_ls_wR_factor_gt 0.0351
_refine_ls_wR_factor_ref 0.0353
_reflns_number_gt 3367
_reflns_number_total 3428
_reflns_threshold_expression >2sigma(I)
_cod_data_source_file ja2109008_si_001_1.cif
_cod_data_source_block La4InSbS9
_cod_database_code 4117406

loop_
_symmetry_equiv_pos_as_xyz
'x, y, z'
'-x, -y, z+1/2'
'-y+1/2, x+1/2, z+1/4'
'y+1/2, -x+1/2, z+3/4'
'-x+1/2, y+1/2, -z+1/4'
'x+1/2, -y+1/2, -z+3/4'
'y, x, -z'
'-y, -x, -z+1/2'

loop_
_atom_site_label
_atom_site_type_symbol
_atom_site_fract_x
_atom_site_fract_y
_atom_site_fract_z
_atom_site_U_iso_or_equiv
_atom_site_adp_type
_atom_site_occupancy
_atom_site_symmetry_multiplicity
_atom_site_calc_flag
_atom_site_refinement_flags
La1 La 0.22413(3) 0.44033(4) 0.088355(12) 0.01084(8) Uani 1 1 d .
La2 La 0.48962(4) 0.14819(3) 0.052371(11) 0.01120(8) Uani 1 1 d .
La3 La 0.49702(4) 0.26815(3) 0.199103(10) 0.01219(8) Uani 1 1 d .
La4 La 0.05579(4) 0.27104(3) 0.341794(12) 0.01060(8) Uani 1 1 d U
In1 In 0.01288(5) 0.20342(4) 0.202811(13) 0.01332(10) Uani 1 1 d .
Sb1 Sb 0.36137(4) 0.49276(5) 0.305839(16) 0.02309(11) Uani 1 1 d U
S1 S 0.32374(14) 0.49250(18) 0.21166(5) 0.0164(3) Uani 1 1 d U
S2 S 0.01695(17) 0.18572(14) 0.44993(5) 0.0136(3) Uani 1 1 d .
S3 S 0.00528(15) 0.01402(15) 0.14781(5) 0.0149(3) Uani 1 1 d .
S4 S 0.00202(16) 0.39413(13) 0.15127(5) 0.0117(3) Uani 1 1 d .
S5 S 0.68929(19) 0.68929(19) 0.0000 0.0340(8) Uani 1 2 d S
S6 S 0.20554(17) 0.19405(17) 0.25350(5) 0.0160(4) Uani 1 1 d U
S7 S 0.00365(15) 0.49682(15) 0.28184(4) 0.0110(3) Uani 1 1 d .
S8 S 0.29738(17) 0.17569(16) 0.37639(5) 0.0118(3) Uani 1 1 d .
S9 S 0.31049(16) 0.20117(16) 0.12749(5) 0.0116(3) Uani 1 1 d .
S10 S 0.31660(18) 0.31660(18) 0.0000 0.0156(5) Uani 1 2 d S

loop_
_atom_site_aniso_label
_atom_site_aniso_U_11
_atom_site_aniso_U_22
_atom_site_aniso_U_33
_atom_site_aniso_U_23
_atom_site_aniso_U_13
_atom_site_aniso_U_12
La1 0.01001(18) 0.00974(19) 0.01275(16) -0.00094(14) -0.00044(14) 0.00189(14)
La2 0.01466(18) 0.01159(16) 0.00733(15) 0.00012(13) 0.00014(16) 0.00112(15)
La3 0.01718(19) 0.00969(17) 0.00969(15) -0.00171(13) 0.00008(17) -0.00137(16)
La4 0.01005(18) 0.01028(18) 0.01147(16) 0.00159(14) 0.00124(14) 0.00213(14)
In1 0.0137(2) 0.0154(2) 0.01083(18) 0.00256(16) -0.00050(19) -0.00021(18)
Sb1 0.0114(2) 0.0285(3) 0.0294(2) 0.0021(2) 0.00594(18) 0.0032(2)
S1 0.0147(8) 0.0143(8) 0.0202(6) 0.0008(7) -0.0002(6) 0.0019(7)
S2 0.0127(8) 0.0169(8) 0.0111(7) 0.0015(6) 0.0011(7) 0.0011(6)
S3 0.0105(7) 0.0193(8) 0.0150(6) -0.0033(6) -0.0011(6) -0.0002(7)
S4 0.0132(7) 0.0106(7) 0.0112(6) 0.0011(5) 0.0005(6) 0.0015(7)
S5 0.0296(10) 0.0296(10) 0.0428(17) -0.0247(10) 0.0247(10) -0.0142(12)
S6 0.0142(9) 0.0203(9) 0.0135(7) 0.0023(7) -0.0009(6) 0.0026(7)
S7 0.0123(7) 0.0108(6) 0.0100(6) 0.0027(6) -0.0008(6) -0.0003(8)
S8 0.0087(8) 0.0150(8) 0.0117(8) 0.0017(6) -0.0002(6) -0.0007(6)
S9 0.0139(8) 0.0100(8) 0.0110(7) -0.0001(6) 0.0011(6) 0.0011(7)
S10 0.0175(8) 0.0175(8) 0.0118(10) 0.0022(6) -0.0022(6) 0.0069(9)

loop_
_atom_type_symbol
_atom_type_description
_atom_type_scat_dispersion_real
_atom_type_scat_dispersion_imag
_atom_type_scat_source
S S 0.1246 0.1234 'International Tables Vol C Tables 4.2.6.8 and 6.1.1.4'
In In -0.7276 1.3100 'International Tables Vol C Tables 4.2.6.8 and 6.1.1.4'
Sb Sb -0.5866 1.5461 'International Tables Vol C Tables 4.2.6.8 and 6.1.1.4'
La La -0.2871 2.4523 'International Tables Vol C Tables 4.2.6.8 and 6.1.1.4'

loop_
_geom_angle_atom_site_label_1
_geom_angle_atom_site_label_2
_geom_angle_atom_site_label_3
_geom_angle
_geom_angle_site_symmetry_1
_geom_angle_site_symmetry_3
S9 La1 S9 135.675(15) . 5
S9 La1 S7 129.91(5) . 4_454
S9 La1 S7 84.29(4) 5 4_454
S9 La1 S3 82.76(5) . 5
S9 La1 S3 80.21(5) 5 5
S7 La1 S3 142.71(4) 4_454 5
S9 La1 S4 82.30(4) . .
S9 La1 S4 81.38(4) 5 .
S7 La1 S4 74.92(4) 4_454 .
S3 La1 S4 134.75(4) 5 .
S9 La1 S10 81.83(4) . .
S9 La1 S10 136.44(5) 5 .
S7 La1 S10 82.93(3) 4_454 .
S3 La1 S10 85.35(5) 5 .
S4 La1 S10 133.85(6) . .
S9 La1 La2 123.16(3) . 7
S9 La1 La2 100.89(3) 5 7
S7 La1 La2 44.09(3) 4_454 7
S3 La1 La2 106.33(3) 5 7
S4 La1 La2 117.59(3) . 7
S10 La1 La2 44.920(7) . 7
S9 La1 La2 43.09(3) . .
S9 La1 La2 146.39(3) 5 .
S7 La1 La2 122.37(3) 4_454 .
S3 La1 La2 66.18(3) 5 .
S4 La1 La2 122.63(3) . .
S10 La1 La2 43.71(3) . .
La2 La1 La2 88.620(10) 7 .
S9 La1 La3 164.23(3) . 5
S9 La1 La3 43.06(3) 5 5
S7 La1 La3 42.51(3) 4_454 5
S3 La1 La3 110.03(3) 5 5
S4 La1 La3 82.08(3) . 5
S10 La1 La3 107.720(13) . 5
La2 La1 La3 63.357(8) 7 5
La2 La1 La3 150.126(11) . 5
S7 La2 S9 137.82(5) 5_545 .
S7 La2 S10 84.97(4) 5_545 .
S9 La2 S10 82.65(4) . .
S7 La2 S8 134.15(5) 5_545 4_554
S9 La2 S8 81.36(4) . 4_554
S10 La2 S8 131.52(5) . 4_554
S7 La2 S4 83.55(4) 5_545 5_545
S9 La2 S4 81.67(5) . 5_545
S10 La2 S4 141.54(6) . 5_545
S8 La2 S4 80.08(5) 4_554 5_545
S7 La2 S6 82.37(4) 5_545 4_554
S9 La2 S6 135.54(5) . 4_554
S10 La2 S6 83.77(5) . 4_554
S8 La2 S6 76.66(4) 4_554 4_554
S4 La2 S6 130.47(5) 5_545 4_554
S7 La2 La1 44.91(3) 5_545 7
S9 La2 La1 127.39(3) . 7
S10 La2 La1 46.374(8) . 7
S8 La2 La1 138.67(3) 4_554 7
S4 La2 La1 127.68(3) 5_545 7
S6 La2 La1 62.03(3) 4_554 7
S7 La2 La1 127.72(3) 5_545 .
S9 La2 La1 42.58(3) . .
S10 La2 La1 45.100(8) . .
S8 La2 La1 96.65(3) 4_554 .
S4 La2 La1 123.41(3) 5_545 .
S6 La2 La1 102.39(4) 4_554 .
La1 La2 La1 91.129(10) 7 .
S8 La3 S7 83.71(4) 4_554 8_655
S8 La3 S9 82.11(4) 4_554 .
S7 La3 S9 85.05(4) 8_655 .
S8 La3 S2 134.97(5) 4_554 6
S7 La3 S2 88.39(4) 8_655 6
S9 La3 S2 141.31(5) . 6
S8 La3 S1 131.79(5) 4_554 .
S7 La3 S1 139.61(5) 8_655 .
S9 La3 S1 82.47(5) . .
S2 La3 S1 78.19(4) 6 .
S8 La3 S2 75.96(5) 4_554 4_554
S7 La3 S2 136.17(5) 8_655 4_554
S9 La3 S2 128.72(4) . 4_554
S2 La3 S2 79.81(4) 6 4_554
S1 La3 S2 78.99(4) . 4_554
S8 La3 La1 88.65(4) 4_554 5_545
S7 La3 La1 43.33(3) 8_655 5_545
S9 La3 La1 43.02(3) . 5_545
S2 La3 La1 114.68(3) 6 5_545
S1 La3 La1 109.42(3) . 5_545
S2 La3 La1 164.10(3) 4_554 5_545
S8 La4 S8 140.256(15) . 6_455
S8 La4 S7 129.31(5) . .
S8 La4 S7 82.00(4) 6_455 .
S8 La4 S3 81.13(4) . 8
S8 La4 S3 85.80(5) 6_455 8
S7 La4 S3 141.14(4) . 8
S8 La4 S4 85.89(4) . 3
S8 La4 S4 80.11(4) 6_455 3
S7 La4 S4 74.08(4) . 3
S3 La4 S4 139.48(4) 8 3
S8 La4 S6 75.63(4) . .
S8 La4 S6 141.22(5) 6_455 .
S7 La4 S6 79.73(4) . .
S3 La4 S6 87.40(5) 8 .
S4 La4 S6 126.12(5) 3 .
S8 La4 S2 71.68(4) . .
S8 La4 S2 68.65(4) 6_455 .
S7 La4 S2 138.40(4) . .
S3 La4 S2 67.10(4) 8 .
S4 La4 S2 72.38(4) 3 .
S6 La4 S2 140.92(4) . .
S4 In1 S6 114.74(6) . .
S4 In1 S5 109.33(7) . 3_545
S6 In1 S5 111.10(5) . 3_545
S4 In1 S3 104.54(5) . .
S6 In1 S3 111.16(6) . .
S5 In1 S3 105.38(5) 3_545 .
S2 Sb1 S1 99.37(5) 6 8_665
S2 Sb1 S1 91.55(5) 6 .
S1 Sb1 S1 83.63(6) 8_665 .
S2 Sb1 S3 78.72(5) 6 3
S1 Sb1 S3 82.97(5) 8_665 3
S1 Sb1 S3 161.90(5) . 3
Sb1 S1 Sb1 95.09(5) 8_665 .
Sb1 S1 La3 89.43(5) 8_665 .
Sb1 S1 La3 91.93(5) . .
Sb1 S2 La3 98.19(5) 6_455 6_455
Sb1 S2 La3 89.76(5) 6_455 3_545
La3 S2 La3 99.70(4) 6_455 3_545
Sb1 S2 La4 102.89(5) 6_455 .
La3 S2 La4 154.55(5) 6_455 .
La3 S2 La4 94.54(4) 3_545 .
In1 S3 Sb1 102.55(5) . 4_454
In1 S3 La1 95.11(5) . 5_545
Sb1 S3 La1 106.13(5) 4_454 5_545
In1 S3 La4 99.09(5) . 8
Sb1 S3 La4 98.88(5) 4_454 8
La1 S3 La4 147.71(6) 5_545 8
In1 S4 La2 116.49(5) . 5
In1 S4 La1 117.16(6) . .
La2 S4 La1 96.05(5) 5 .
In1 S4 La4 121.08(6) . 4_454
La2 S4 La4 97.12(4) 5 4_454
La1 S4 La4 104.50(4) . 4_454
In1 S5 In1 112.97(11) 4_554 5
In1 S6 La2 136.07(8) . 3_545
In1 S6 La4 93.60(5) . .
La2 S6 La4 93.31(4) 3_545 .
La3 S7 La2 99.82(5) 8_565 5
La3 S7 La1 94.16(4) 8_565 3
La2 S7 La1 91.00(4) 5 3
La3 S7 La4 95.01(4) 8_565 .
La2 S7 La4 156.20(6) 5 .
La1 S7 La4 106.45(4) 3 .
La3 S8 La4 105.41(5) 3_545 .
La3 S8 La4 96.64(5) 3_545 6
La4 S8 La4 148.67(6) . 6
La3 S8 La2 98.28(5) 3_545 3_545
La4 S8 La2 98.45(5) . 3_545
La4 S8 La2 100.11(5) 6 3_545
La1 S9 La2 94.33(5) . .
La1 S9 La1 154.29(6) . 5_545
La2 S9 La1 98.76(5) . 5_545
La1 S9 La3 106.06(5) . .
La2 S9 La3 98.10(5) . .
La1 S9 La3 93.92(5) 5_545 .
La2 S10 La2 178.67(10) . 7
La2 S10 La1 91.192(11) . .
La2 S10 La1 88.705(11) 7 .
La2 S10 La1 88.705(11) . 7
La2 S10 La1 91.192(11) 7 7
La1 S10 La1 171.21(10) . 7

loop_
_geom_bond_atom_site_label_1
_geom_bond_atom_site_label_2
_geom_bond_distance
_geom_bond_site_symmetry_2
La1 S9 2.8373(17) .
La1 S9 2.8709(17) 5
La1 S7 2.8887(15) 4_454
La1 S3 2.9075(16) 5
La1 S4 2.9332(16) .
La1 S10 2.9624(4) .
La2 S7 2.8472(13) 5_545
La2 S9 2.8645(16) .
La2 S10 2.8898(4) .
La2 S8 2.8911(16) 4_554
La2 S4 2.9227(14) 5_545
La2 S6 2.9295(17) 4_554
La3 S8 2.8389(16) 4_554
La3 S7 2.8445(15) 8_655
La3 S9 2.8735(16) .
La3 S2 2.9048(14) 6
La3 S1 2.9337(17) .
La3 S2 2.9380(16) 4_554
La4 S8 2.8423(17) .
La4 S8 2.8561(17) 6_455
La4 S7 2.9237(14) .
La4 S3 2.9426(16) 8
La4 S4 2.9547(16) 3
La4 S6 3.0399(16) .
La4 S2 3.2095(14) .
In1 S4 2.4454(14) .
In1 S6 2.4467(17) .
In1 S5 2.4737(16) 3_545
In1 S3 2.4932(15) .
Sb1 S2 2.4378(17) 6
Sb1 S1 2.4601(17) 8_665
Sb1 S1 2.6944(15) .
Sb1 S3 2.9045(15) 3
S1 Sb1 2.4601(17) 8_665
S2 Sb1 2.4378(17) 6_455
S2 La3 2.9048(14) 6_455
S2 La3 2.9380(16) 3_545
S3 Sb1 2.9045(15) 4_454
S3 La1 2.9075(16) 5_545
S3 La4 2.9426(16) 8
S4 La2 2.9227(14) 5
S4 La4 2.9547(16) 4_454
S5 In1 2.4737(16) 4_554
S5 In1 2.4737(16) 5
S6 La2 2.9295(17) 3_545
S7 La3 2.8445(15) 8_565
S7 La2 2.8472(13) 5
S7 La1 2.8887(15) 3
S8 La3 2.8389(16) 3_545
S8 La4 2.8561(17) 6
S8 La2 2.8911(16) 3_545
S9 La1 2.8709(17) 5_545
S10 La2 2.8898(4) 7
S10 La1 2.9624(4) 7
